data_7026592
loop_
_publ_author_name
'Ling, Yun'
'Liao, Teng-Biao'
'Chen, Zhen-Xia'
'Zhou, Ya-Ming'
'Weng, Lin-Hong'

_publ_section_title
;
 Systematic exploration of a rutile-type zinc(II)-phosphonocarboxylate
 open framework: the factors that influence the structure.
;
_journal_issue 44
_journal_name_full 'Dalton transactions (Cambridge, England : 2003)'
_journal_page_first 10712
_journal_page_last 10718
_journal_paper_doi 10.1039/c0dt00525h
_journal_volume 39
_journal_year 2010
_chemical_formula_sum 'C16 H24 O24 P2 Zn5'
_chemical_formula_weight 989.14
_chemical_name_systematic
;
?
;
_space_group_IT_number 2
_symmetry_cell_setting triclinic
_symmetry_space_group_name_Hall '-P 1'
_symmetry_space_group_name_H-M 'P -1'
_atom_sites_solution_hydrogens geom
_atom_sites_solution_primary direct
_atom_sites_solution_secondary difmap
_audit_creation_method SHELXL-97
_cell_angle_alpha 65.152(4)
_cell_angle_beta 76.109(4)
_cell_angle_gamma 69.965(4)
_cell_formula_units_Z 1
_cell_length_a 7.419(3)
_cell_length_b 9.969(3)
_cell_length_c 11.148(4)
_cell_measurement_temperature 293(2)
_cell_volume 698.4(4)
_computing_cell_refinement 'Bruker SMART'
_computing_data_collection 'Bruker SMART'
_computing_data_reduction 'Bruker SAINT'
_computing_molecular_graphics 'Bruker SHELXTL'
_computing_publication_material 'Bruker SHELXTL'
_computing_structure_refinement 'SHELXL-97 (Sheldrick, 1997)'
_computing_structure_solution 'SHELXS-97 (Sheldrick, 1990)'
_diffrn_ambient_temperature 293(2)
_diffrn_measured_fraction_theta_full 0.977
_diffrn_measured_fraction_theta_max 0.977
_diffrn_measurement_device_type 'CCD area detector'
_diffrn_measurement_method 'phi and omega scans'
_diffrn_radiation_monochromator graphite
_diffrn_radiation_source 'fine-focus sealed tube'
_diffrn_radiation_type MoK\a
_diffrn_radiation_wavelength 0.71073
_diffrn_reflns_av_R_equivalents 0.0294
_diffrn_reflns_av_sigmaI/netI 0.0574
_diffrn_reflns_limit_h_max 8
_diffrn_reflns_limit_h_min -8
_diffrn_reflns_limit_k_max 11
_diffrn_reflns_limit_k_min -10
_diffrn_reflns_limit_l_max 13
_diffrn_reflns_limit_l_min -11
_diffrn_reflns_number 2946
_diffrn_reflns_theta_full 25.20
_diffrn_reflns_theta_max 25.20
_diffrn_reflns_theta_min 2.03
_exptl_absorpt_coefficient_mu 4.453
_exptl_absorpt_correction_T_max 0.4408
_exptl_absorpt_correction_T_min 0.3485
_exptl_absorpt_correction_type multi-scan
_exptl_absorpt_process_details SADABS
_exptl_crystal_colour colorless
_exptl_crystal_density_diffrn 2.352
_exptl_crystal_density_method 'not measured'
_exptl_crystal_description lamellar
_exptl_crystal_F_000 492
_exptl_crystal_size_max 0.30
_exptl_crystal_size_mid 0.28
_exptl_crystal_size_min 0.22
_refine_diff_density_max 0.609
_refine_diff_density_min -0.726
_refine_diff_density_rms 0.126
_refine_ls_extinction_method none
_refine_ls_goodness_of_fit_ref 0.925
_refine_ls_hydrogen_treatment mixed
_refine_ls_matrix_type full
_refine_ls_number_parameters 250
_refine_ls_number_reflns 2458
_refine_ls_number_restraints 10
_refine_ls_restrained_S_all 0.924
_refine_ls_R_factor_all 0.0470
_refine_ls_R_factor_gt 0.0337
_refine_ls_shift/su_max 0.001
_refine_ls_shift/su_mean 0.000
_refine_ls_structure_factor_coef Fsqd
_refine_ls_weighting_details 'calc w=1/[\s^2^(Fo^2^)+(0.0443P)^2^+0.0000P] where P=(Fo^2^+2Fc^2^)/3'
_refine_ls_weighting_scheme calc
_refine_ls_wR_factor_gt 0.0780
_refine_ls_wR_factor_ref 0.0809
_reflns_number_gt 1866
_reflns_number_total 2458
_reflns_threshold_expression >2sigma(I)
_cod_data_source_file c0dt00525h.txt
_cod_data_source_block 1
_cod_depositor_comments
;
The following automatic conversions were performed:

'_symmetry_cell_setting' value 'Triclinic' changed to 'triclinic'
according to /home/saulius/struct/CIF-dictionaries/cif_core.dic
dictionary named 'cif_core.dic' version 2.4.2 from 2011-04-26.

Automatic conversion script
Id: cif_fix_values 1891 2012-01-12 08:04:46Z andrius 
;
_cod_original_cell_volume 698.5(4)
_cod_original_sg_symbol_H-M P-1
_cod_database_code 7026592

loop_
_symmetry_equiv_pos_as_xyz
'x, y, z'
'-x, -y, -z'

loop_
_atom_site_label
_atom_site_type_symbol
_atom_site_fract_x
_atom_site_fract_y
_atom_site_fract_z
_atom_site_U_iso_or_equiv
_atom_site_adp_type
_atom_site_occupancy
_atom_site_symmetry_multiplicity
_atom_site_calc_flag
_atom_site_refinement_flags
Zn1 Zn 0.44334(8) 0.64693(6) 0.70507(5) 0.01865(17) Uani 1 1 d .
Zn3 Zn 0.07410(8) 0.71801(6) 0.95208(5) 0.01723(16) Uani 1 1 d .
Zn2 Zn 0.5000 0.5000 1.0000 0.0204(2) Uani 1 2 d S
P1 P 0.85240(18) 0.61140(14) 0.80879(12) 0.0166(3) Uani 1 1 d .
O8 O 0.2929(4) 0.5609(3) 0.8778(3) 0.0155(7) Uani 1 1 d D
O1 O 0.6398(4) 0.6169(4) 0.8179(3) 0.0197(8) Uani 1 1 d .
O9 O 0.3363(5) 0.7152(4) 1.0235(4) 0.0247(9) Uani 1 1 d .
C6 C 0.8497(7) 0.8366(5) 0.5559(5) 0.0204(11) Uani 1 1 d .
H6 H 0.7453 0.8962 0.5933 0.024 Uiso 1 1 calc R
C1 C 0.9401(7) 0.6860(5) 0.6346(4) 0.0172(11) Uani 1 1 d .
C2 C 1.0956(7) 0.5972(6) 0.5797(5) 0.0197(11) Uani 1 1 d .
H2 H 1.1535 0.4964 0.6318 0.024 Uiso 1 1 calc R
O10 O -0.1064(7) 0.8828(5) 1.0339(4) 0.0437(11) Uani 1 1 d D
C5 C 0.9166(7) 0.8973(5) 0.4211(5) 0.0207(11) Uani 1 1 d .
C3 C 1.1656(7) 0.6586(5) 0.4462(5) 0.0177(11) Uani 1 1 d .
C7 C 1.3335(7) 0.5660(6) 0.3824(5) 0.0218(12) Uani 1 1 d .
C4 C 1.0758(7) 0.8080(5) 0.3687(5) 0.0205(11) Uani 1 1 d .
H4 H 1.1236 0.8489 0.2798 0.025 Uiso 1 1 calc R
O4 O 1.3889(5) 0.4206(4) 0.4418(3) 0.0269(9) Uani 1 1 d .
O5 O 1.4152(5) 0.6318(4) 0.2717(3) 0.0305(9) Uani 1 1 d .
C8 C 0.8173(7) 1.0562(5) 0.3328(5) 0.0205(11) Uani 1 1 d .
O7 O 0.6925(5) 1.1413(4) 0.3904(3) 0.0269(9) Uani 1 1 d .
O6 O 0.8654(5) 1.0943(4) 0.2106(3) 0.0280(9) Uani 1 1 d .
O2 O 0.8592(5) 0.7196(4) 0.8706(3) 0.0226(8) Uani 1 1 d .
O3 O 0.9772(5) 0.4491(4) 0.8676(3) 0.0203(8) Uani 1 1 d .
O11 O 0.5305(7) 0.9247(5) 0.9028(4) 0.0426(11) Uani 1 1 d D
O12 O 0.6535(8) 0.8022(5) 0.2814(5) 0.0539(12) Uani 1 1 d D
H8A H 0.235(7) 0.493(5) 0.887(6) 0.046(18) Uiso 1 1 d D
H9A H 0.377(9) 0.801(7) 0.980(6) 0.050(19) Uiso 1 1 d .
H9B H 0.334(8) 0.712(7) 1.094(6) 0.031(19) Uiso 1 1 d .
H10B H -0.159(12) 0.838(11) 1.113(4) 0.15(5) Uiso 1 1 d D
H10A H -0.023(8) 0.917(7) 1.044(6) 0.07(3) Uiso 1 1 d D
H12B H 0.563(11) 0.770(11) 0.276(9) 0.15(5) Uiso 1 1 d D
H11A H 0.636(5) 0.867(6) 0.881(6) 0.05(2) Uiso 1 1 d D
H12A H 0.675(14) 0.764(11) 0.363(4) 0.15(5) Uiso 1 1 d D
H11B H 0.479(10) 0.991(8) 0.833(5) 0.14(4) Uiso 1 1 d D

loop_
_atom_site_aniso_label
_atom_site_aniso_U_11
_atom_site_aniso_U_22
_atom_site_aniso_U_33
_atom_site_aniso_U_23
_atom_site_aniso_U_13
_atom_site_aniso_U_12
Zn1 0.0187(3) 0.0198(3) 0.0129(3) -0.0044(2) -0.0024(2) -0.0016(2)
Zn3 0.0184(3) 0.0158(3) 0.0144(3) -0.0036(2) -0.0019(2) -0.0035(2)
Zn2 0.0162(4) 0.0250(5) 0.0139(4) -0.0015(3) -0.0030(3) -0.0049(3)
P1 0.0158(7) 0.0188(7) 0.0118(6) -0.0019(5) -0.0022(5) -0.0050(5)
O8 0.0168(18) 0.0151(18) 0.0143(17) -0.0049(14) -0.0010(14) -0.0052(14)
O1 0.0179(18) 0.0262(19) 0.0103(17) -0.0003(14) -0.0012(14) -0.0088(15)
O9 0.032(2) 0.023(2) 0.017(2) -0.0039(17) -0.0047(18) -0.0092(17)
C6 0.020(3) 0.020(3) 0.016(3) -0.005(2) 0.001(2) -0.004(2)
C1 0.019(3) 0.022(3) 0.011(2) -0.005(2) -0.002(2) -0.008(2)
C2 0.024(3) 0.020(3) 0.015(3) -0.005(2) -0.002(2) -0.008(2)
O10 0.065(3) 0.028(2) 0.038(3) -0.021(2) 0.014(2) -0.015(2)
C5 0.023(3) 0.020(3) 0.016(3) -0.004(2) 0.000(2) -0.007(2)
C3 0.020(3) 0.016(2) 0.018(3) -0.009(2) -0.001(2) -0.004(2)
C7 0.022(3) 0.030(3) 0.020(3) -0.017(2) -0.006(2) -0.003(2)
C4 0.025(3) 0.023(3) 0.010(2) -0.004(2) -0.002(2) -0.006(2)
O4 0.032(2) 0.021(2) 0.021(2) -0.0091(16) -0.0036(16) 0.0032(16)
O5 0.030(2) 0.040(2) 0.017(2) -0.0134(17) 0.0057(17) -0.0063(18)
C8 0.023(3) 0.018(3) 0.021(3) -0.005(2) -0.003(2) -0.008(2)
O7 0.030(2) 0.0191(19) 0.0186(19) -0.0030(15) -0.0029(16) 0.0040(16)
O6 0.044(2) 0.021(2) 0.0141(19) -0.0026(15) -0.0011(17) -0.0099(17)
O2 0.0177(19) 0.0242(19) 0.025(2) -0.0113(16) -0.0039(15) -0.0014(15)
O3 0.0179(18) 0.0200(18) 0.0152(18) -0.0020(15) -0.0001(14) -0.0027(14)
O11 0.037(3) 0.032(2) 0.048(3) -0.012(2) -0.007(2) 0.001(2)
O12 0.070(4) 0.044(3) 0.041(3) -0.006(2) -0.013(3) -0.013(3)

loop_
_atom_type_symbol
_atom_type_description
_atom_type_scat_dispersion_real
_atom_type_scat_dispersion_imag
_atom_type_scat_source
C C 0.0033 0.0016 'International Tables Vol C Tables 4.2.6.8 and 6.1.1.4'
H H 0.0000 0.0000 'International Tables Vol C Tables 4.2.6.8 and 6.1.1.4'
O O 0.0106 0.0060 'International Tables Vol C Tables 4.2.6.8 and 6.1.1.4'
P P 0.1023 0.0942 'International Tables Vol C Tables 4.2.6.8 and 6.1.1.4'
Zn Zn 0.2839 1.4301 'International Tables Vol C Tables 4.2.6.8 and 6.1.1.4'

loop_
_geom_angle_atom_site_label_1
_geom_angle_atom_site_label_2
_geom_angle_atom_site_label_3
_geom_angle
_geom_angle_site_symmetry_1
_geom_angle_site_symmetry_3
O7 Zn1 O8 110.31(14) 2_676 .
O7 Zn1 O4 102.89(14) 2_676 2_766
O8 Zn1 O4 139.03(14) . 2_766
O7 Zn1 O1 115.90(14) 2_676 .
O8 Zn1 O1 84.57(13) . .
O4 Zn1 O1 102.14(14) 2_766 .
O7 Zn1 C7 130.58(15) 2_676 2_766
O8 Zn1 C7 111.87(15) . 2_766
O4 Zn1 C7 28.67(14) 2_766 2_766
O1 Zn1 C7 92.70(14) . 2_766
O2 Zn3 O3 95.21(13) 1_455 2_667
O2 Zn3 O6 92.59(14) 1_455 2_676
O3 Zn3 O6 169.83(14) 2_667 2_676
O2 Zn3 O8 95.94(13) 1_455 .
O3 Zn3 O8 93.68(12) 2_667 .
O6 Zn3 O8 92.00(13) 2_676 .
O2 Zn3 O10 93.38(17) 1_455 .
O3 Zn3 O10 87.69(15) 2_667 .
O6 Zn3 O10 85.33(16) 2_676 .
O8 Zn3 O10 170.41(17) . .
O2 Zn3 O9 173.87(15) 1_455 .
O3 Zn3 O9 88.95(14) 2_667 .
O6 Zn3 O9 83.83(14) 2_676 .
O8 Zn3 O9 79.26(13) . .
O10 Zn3 O9 91.29(17) . .
O8 Zn2 O8 180.000(1) 2_667 .
O8 Zn2 O1 80.58(12) 2_667 2_667
O8 Zn2 O1 99.42(12) . 2_667
O8 Zn2 O1 99.42(12) 2_667 .
O8 Zn2 O1 80.58(12) . .
O1 Zn2 O1 180.000(1) 2_667 .
O8 Zn2 O9 82.69(13) 2_667 2_667
O8 Zn2 O9 97.31(13) . 2_667
O1 Zn2 O9 90.76(14) 2_667 2_667
O1 Zn2 O9 89.24(14) . 2_667
O8 Zn2 O9 97.31(13) 2_667 .
O8 Zn2 O9 82.69(13) . .
O1 Zn2 O9 89.24(14) 2_667 .
O1 Zn2 O9 90.76(14) . .
O9 Zn2 O9 180.0(2) 2_667 .
O8 Zn2 Zn1 39.97(9) 2_667 2_667
O8 Zn2 Zn1 140.03(9) . 2_667
O1 Zn2 Zn1 41.00(9) 2_667 2_667
O1 Zn2 Zn1 139.00(9) . 2_667
O9 Zn2 Zn1 89.98(11) 2_667 2_667
O9 Zn2 Zn1 90.02(11) . 2_667
O3 P1 O2 114.18(19) . .
O3 P1 O1 111.99(18) . .
O2 P1 O1 108.17(19) . .
O3 P1 C1 107.2(2) . .
O2 P1 C1 107.6(2) . .
O1 P1 C1 107.5(2) . .
Zn1 O8 Zn2 98.04(14) . .
Zn1 O8 Zn3 117.52(15) . .
Zn2 O8 Zn3 99.14(13) . .
P1 O1 Zn1 141.4(2) . .
P1 O1 Zn2 119.57(18) . .
Zn1 O1 Zn2 96.01(13) . .
Zn2 O9 Zn3 91.97(14) . .
C5 C6 C1 120.0(5) . .
C2 C1 C6 120.2(4) . .
C2 C1 P1 120.8(4) . .
C6 C1 P1 119.0(4) . .
C1 C2 C3 119.9(5) . .
C4 C5 C6 119.0(4) . .
C4 C5 C8 119.9(4) . .
C6 C5 C8 121.2(5) . .
C4 C3 C2 119.6(5) . .
C4 C3 C7 118.7(4) . .
C2 C3 C7 121.7(4) . .
O5 C7 O4 121.0(5) . .
O5 C7 C3 119.7(4) . .
O4 C7 C3 119.3(4) . .
O5 C7 Zn1 73.0(3) . 2_766
O4 C7 Zn1 49.3(2) . 2_766
C3 C7 Zn1 162.9(3) . 2_766
C5 C4 C3 121.3(4) . .
C7 O4 Zn1 102.1(3) . 2_766
O6 C8 O7 125.6(5) . .
O6 C8 C5 117.7(5) . .
O7 C8 C5 116.7(4) . .
C8 O7 Zn1 123.1(3) . 2_676
C8 O6 Zn3 139.4(3) . 2_676
P1 O2 Zn3 129.9(2) . 1_655
P1 O3 Zn3 127.96(19) . 2_667

loop_
_geom_bond_atom_site_label_1
_geom_bond_atom_site_label_2
_geom_bond_distance
_geom_bond_site_symmetry_2
Zn1 O7 1.942(3) 2_676
Zn1 O8 1.981(3) .
Zn1 O4 2.014(3) 2_766
Zn1 O1 2.015(3) .
Zn1 C7 2.599(5) 2_766
Zn3 O2 2.008(3) 1_455
Zn3 O3 2.053(3) 2_667
Zn3 O6 2.079(3) 2_676
Zn3 O8 2.116(3) .
Zn3 O10 2.119(4) .
Zn3 O9 2.260(4) .
Zn2 O8 2.064(3) 2_667
Zn2 O8 2.064(3) .
Zn2 O1 2.094(3) 2_667
Zn2 O1 2.094(3) .
Zn2 O9 2.163(4) 2_667
Zn2 O9 2.163(4) .
Zn2 Zn1 3.0540(12) 2_667
P1 O3 1.509(3) .
P1 O2 1.523(3) .
P1 O1 1.540(3) .
P1 C1 1.805(5) .
C6 C5 1.398(6) .
C6 C1 1.399(6) .
C1 C2 1.381(7) .
C2 C3 1.393(6) .
C5 C4 1.384(7) .
C5 C8 1.503(7) .
C3 C4 1.387(6) .
C3 C7 1.499(7) .
C7 O5 1.246(6) .
C7 O4 1.275(6) .
C7 Zn1 2.599(5) 2_766
O4 Zn1 2.014(3) 2_766
C8 O6 1.246(5) .
C8 O7 1.275(6) .
O7 Zn1 1.942(3) 2_676
O6 Zn3 2.079(3) 2_676
O2 Zn3 2.008(3) 1_655
O3 Zn3 2.053(3) 2_667
O11 H11B 0.85(2) .
